data_1571700
loop_
_publ_author_name
'Zhou, Lei'
'Li, Kailei'
'Chang, Yuanyuan'
'Yao, Yuan'
'Peng, Yuqi'
'Li, Ming'
'He, Rongxing'

_publ_section_title
;
 High-efficiency color-tunable ultralong room-temperature phosphorescence
 from organic--inorganic metal halides via synergistic
 inter/intramolecular interactions
;
_journal_issue 26
_journal_name_full 'Chemical Science'
_journal_page_first 10046
_journal_page_last 10055
_journal_paper_doi 10.1039/D4SC01630K
_journal_volume 15
_journal_year 2024
_chemical_formula_moiety 'Cl, C8 H10 N O'
_chemical_formula_sum 'C8 H10 Cl N O'
_chemical_formula_weight 171.62
_chemical_name_common ACl
_chemical_name_systematic ACl
_space_group_crystal_system monoclinic
_space_group_IT_number 14
_space_group_name_Hall '-P 2ybc'
_space_group_name_H-M_alt 'P 1 21/c 1'
_atom_sites_solution_hydrogens geom
_atom_sites_solution_primary dual
_audit_creation_date 2022-10-18
_audit_creation_method
;
Olex2 1.5
(compiled 2022.04.07 svn.rca3783a0 for OlexSys, GUI svn.r6498)
;
_audit_update_record
;
2023-12-27 deposited with the CCDC.	2024-05-21 downloaded from the CCDC.
;
_cell_angle_alpha 90
_cell_angle_beta 102.614(2)
_cell_angle_gamma 90
_cell_formula_units_Z 4
_cell_length_a 4.8984(2)
_cell_length_b 15.8013(6)
_cell_length_c 10.8025(5)
_cell_measurement_reflns_used 3574
_cell_measurement_temperature 193.00
_cell_measurement_theta_max 59.91
_cell_measurement_theta_min 4.39
_cell_volume 815.94(6)
_computing_cell_refinement 'SAINT V8.40B (Bruker, 2019)'
_computing_data_collection 'APEX4 V2022.1-1 (Bruker, 2022)'
_computing_data_reduction 'SAINT V8.40B (Bruker, 2019)'
_computing_molecular_graphics 'Olex2 1.5 (Dolomanov et al., 2009)'
_computing_publication_material 'Olex2 1.5 (Dolomanov et al., 2009)'
_computing_structure_refinement 'SHELXL 2019/2 (Sheldrick, 2015)'
_computing_structure_solution 'SHELXT 2018/2 (Sheldrick, 2018)'
_diffrn_ambient_temperature 193.00
_diffrn_detector CPAD
_diffrn_detector_area_resol_mean 7.41
_diffrn_detector_type 'Bruker PHOTON II'
_diffrn_measured_fraction_theta_full 0.987
_diffrn_measured_fraction_theta_max 0.959
_diffrn_measurement_device 'four-circle diffractometer'
_diffrn_measurement_device_type 'Bruker D8 VENTURE Metaljet PHOTON II'
_diffrn_measurement_method '\w and \f shutterless scans'
_diffrn_measurement_specimen_support 'nylon loop'
_diffrn_radiation_monochromator 'Helios Multi-layer Optic'
_diffrn_radiation_probe x-ray
_diffrn_radiation_type GaK\a
_diffrn_radiation_wavelength 1.34139
_diffrn_reflns_av_R_equivalents 0.0792
_diffrn_reflns_av_unetI/netI 0.0577
_diffrn_reflns_Laue_measured_fraction_full 0.987
_diffrn_reflns_Laue_measured_fraction_max 0.959
_diffrn_reflns_limit_h_max 6
_diffrn_reflns_limit_h_min -6
_diffrn_reflns_limit_k_max 19
_diffrn_reflns_limit_k_min -16
_diffrn_reflns_limit_l_max 13
_diffrn_reflns_limit_l_min -8
_diffrn_reflns_number 5613
_diffrn_reflns_point_group_measured_fraction_full 0.987
_diffrn_reflns_point_group_measured_fraction_max 0.959
_diffrn_reflns_theta_full 53.594
_diffrn_reflns_theta_max 60.105
_diffrn_reflns_theta_min 4.386
_diffrn_source MetalJet
_diffrn_source_current 2.85
_diffrn_source_power 0.1986735
_diffrn_source_type 'Liquid Metal source'
_diffrn_source_voltage 69.71
_diffrn_standards_number 0
_exptl_absorpt_coefficient_mu 2.416
_exptl_absorpt_correction_T_max 0.1544
_exptl_absorpt_correction_T_min 0.0363
_exptl_absorpt_correction_type multi-scan
_exptl_absorpt_process_details
;
SADABS-2016/2 (Bruker,2016/2) was used for absorption correction.
wR2(int) was 0.1487 before and 0.0718 after correction.
The Ratio of minimum to maximum transmission is 0.2351.
The \l/2 correction factor is Not present.
;
_exptl_crystal_density_diffrn 1.397
_exptl_crystal_description block
_exptl_crystal_F_000 360
_exptl_crystal_size_max 0.13
_exptl_crystal_size_mid 0.12
_exptl_crystal_size_min 0.1
_refine_diff_density_max 0.474
_refine_diff_density_min -0.394
_refine_diff_density_rms 0.084
_refine_ls_extinction_method none
_refine_ls_goodness_of_fit_ref 1.070
_refine_ls_hydrogen_treatment constr
_refine_ls_matrix_type full
_refine_ls_number_parameters 102
_refine_ls_number_reflns 1769
_refine_ls_number_restraints 0
_refine_ls_restrained_S_all 1.070
_refine_ls_R_factor_all 0.0634
_refine_ls_R_factor_gt 0.0517
_refine_ls_shift/su_max 0.000
_refine_ls_shift/su_mean 0.000
_refine_ls_structure_factor_coef Fsqd
_refine_ls_weighting_details 'w=1/[\s^2^(Fo^2^)+(0.0994P)^2^+0.0467P] where P=(Fo^2^+2Fc^2^)/3'
_refine_ls_weighting_scheme calc
_refine_ls_wR_factor_gt 0.1422
_refine_ls_wR_factor_ref 0.1503
_reflns_Friedel_coverage 0.000
_reflns_number_gt 1501
_reflns_number_total 1769
_reflns_threshold_expression 'I > 2\s(I)'
_cod_data_source_file d4sc01630k2.cif
_cod_data_source_block a
_cod_depositor_comments
;
The following automatic conversions were performed:

data item '_diffrn_radiation_probe' value 'X-ray' was changed to
'x-ray' in accordance with the
/home/data/users/saulius/crontab/automatic-downloads/rss-feeds/RSC/lib/dictionaries/cif_core.dic
dictionary named 'cif_core.dic' version 2.4.2 last updated on
2011-04-26.

Automatic conversion script
Id: cif_fix_values 8170 2020-07-09 18:12:32Z antanas 

 Adding full bibliography for 1571699--1571704.cif.
;
_cod_database_code 1571700
_shelx_shelxl_version_number 2019/2
_shelx_space_group_comment
;
The symmetry employed for this shelxl refinement is uniquely defined
by the following loop, which should always be used as a source of
symmetry information in preference to the above space-group names.
They are only intended as comments.
;
_shelx_estimated_absorpt_t_max 0.794
_shelx_estimated_absorpt_t_min 0.744
_olex2_refinement_description
;
1. Fixed Uiso
 At 1.2 times of:
  All C(H) groups, All N(H,H,H) groups
 At 1.5 times of:
  All C(H,H,H) groups
2.a Aromatic/amide H refined with riding coordinates:
 C2(H2), C5(H5), C3(H3), C4(H4)
2.b Idealised Me refined as rotating group:
 N1(H1A,H1B,H1C), C8(H8A,H8B,H8C)
;
_olex2_submission_special_instructions 'No special instructions were received'
_site XU

loop_
_space_group_symop_operation_xyz
'x, y, z'
'-x, y+1/2, -z+1/2'
'-x, -y, -z'
'x, -y-1/2, z-1/2'

loop_
_atom_site_label
_atom_site_type_symbol
_atom_site_fract_x
_atom_site_fract_y
_atom_site_fract_z
_atom_site_U_iso_or_equiv
_atom_site_adp_type
_atom_site_occupancy
_atom_site_site_symmetry_order
_atom_site_calc_flag
_atom_site_refinement_flags_posn
_atom_site_refinement_flags_adp
_atom_site_refinement_flags_occupancy
_atom_site_disorder_assembly
_atom_site_disorder_group
Cl1 Cl 0.89116(9) 0.47147(3) 0.67000(5) 0.0358(2) Uani 1 1 d . . . . .
O1 O 0.8708(3) 0.76265(9) 0.41715(14) 0.0374(4) Uani 1 1 d . . . . .
N1 N 0.6531(3) 0.61813(9) 0.48194(16) 0.0307(4) Uani 1 1 d . . . . .
H1A H 0.514638 0.592517 0.424214 0.037 Uiso 1 1 calc R U . . .
H1B H 0.757886 0.578113 0.531330 0.037 Uiso 1 1 calc R U . . .
H1C H 0.763820 0.648466 0.440668 0.037 Uiso 1 1 calc R U . . .
C2 C 0.3664(4) 0.63686(12) 0.6357(2) 0.0325(5) Uani 1 1 d . . . . .
H2 H 0.342822 0.577168 0.633929 0.039 Uiso 1 1 calc R U . . .
C6 C 0.5696(4) 0.76267(11) 0.56203(19) 0.0298(4) Uani 1 1 d . . . . .
C5 C 0.4393(4) 0.81065(12) 0.6414(2) 0.0345(5) Uani 1 1 d . . . . .
H5 H 0.464578 0.870276 0.644690 0.041 Uiso 1 1 calc R U . . .
C7 C 0.7430(4) 0.80421(12) 0.4810(2) 0.0327(5) Uani 1 1 d . . . . .
C1 C 0.5294(4) 0.67490(11) 0.56177(18) 0.0289(4) Uani 1 1 d . . . . .
C3 C 0.2377(4) 0.68636(12) 0.7122(2) 0.0345(5) Uani 1 1 d . . . . .
H3 H 0.124397 0.660669 0.762703 0.041 Uiso 1 1 calc R U . . .
C4 C 0.2746(4) 0.77352(12) 0.7151(2) 0.0350(5) Uani 1 1 d . . . . .
H4 H 0.186876 0.807544 0.767657 0.042 Uiso 1 1 calc R U . . .
C8 C 0.7573(5) 0.89951(14) 0.4796(2) 0.0476(6) Uani 1 1 d . . . . .
H8A H 0.871045 0.917650 0.420181 0.071 Uiso 1 1 calc R U . . .
H8B H 0.842214 0.920123 0.564877 0.071 Uiso 1 1 calc R U . . .
H8C H 0.568075 0.922709 0.452778 0.071 Uiso 1 1 calc R U . . .

loop_
_atom_site_aniso_label
_atom_site_aniso_U_11
_atom_site_aniso_U_22
_atom_site_aniso_U_33
_atom_site_aniso_U_23
_atom_site_aniso_U_13
_atom_site_aniso_U_12
Cl1 0.0383(3) 0.0180(3) 0.0506(4) 0.00223(18) 0.0085(2) -0.00154(15)
O1 0.0394(7) 0.0250(7) 0.0493(9) 0.0017(6) 0.0134(6) -0.0033(6)
N1 0.0314(7) 0.0166(7) 0.0451(9) -0.0005(7) 0.0106(6) 0.0014(6)
C2 0.0322(9) 0.0166(9) 0.0492(11) 0.0003(8) 0.0096(8) -0.0011(7)
C6 0.0290(8) 0.0169(9) 0.0424(11) 0.0000(7) 0.0055(7) -0.0002(6)
C5 0.0345(9) 0.0168(9) 0.0507(12) -0.0027(8) 0.0063(8) 0.0011(7)
C7 0.0342(9) 0.0181(9) 0.0442(11) -0.0005(8) 0.0050(8) -0.0047(7)
C1 0.0277(8) 0.0177(9) 0.0409(10) -0.0022(8) 0.0064(7) 0.0019(6)
C3 0.0320(9) 0.0260(10) 0.0464(11) 0.0001(9) 0.0103(8) -0.0016(7)
C4 0.0340(9) 0.0252(10) 0.0456(11) -0.0073(9) 0.0081(8) 0.0013(7)
C8 0.0639(14) 0.0204(10) 0.0610(15) 0.0023(10) 0.0192(11) -0.0088(9)

loop_
_atom_type_symbol
_atom_type_description
_atom_type_scat_dispersion_real
_atom_type_scat_dispersion_imag
_atom_type_scat_source
C C 0.0137 0.0067 'International Tables Vol C Tables 4.2.6.8 and 6.1.1.4'
H H 0.0000 0.0000 'International Tables Vol C Tables 4.2.6.8 and 6.1.1.4'
Cl Cl 0.3281 0.5435 'International Tables Vol C Tables 4.2.6.8 and 6.1.1.4'
N N 0.0241 0.0134 'International Tables Vol C Tables 4.2.6.8 and 6.1.1.4'
O O 0.0389 0.0241 'International Tables Vol C Tables 4.2.6.8 and 6.1.1.4'

loop_
_geom_angle_atom_site_label_1
_geom_angle_atom_site_label_2
_geom_angle_atom_site_label_3
_geom_angle
_geom_angle_site_symmetry_1
_geom_angle_site_symmetry_3
_geom_angle_publ_flag
H1A N1 H1B 109.5 . . ?
H1A N1 H1C 109.5 . . ?
H1B N1 H1C 109.5 . . ?
C1 N1 H1A 109.5 . . ?
C1 N1 H1B 109.5 . . ?
C1 N1 H1C 109.5 . . ?
C1 C2 H2 120.2 . . ?
C1 C2 C3 119.61(18) . . ?
C3 C2 H2 120.2 . . ?
C5 C6 C7 120.91(17) . . ?
C5 C6 C1 117.07(18) . . ?
C1 C6 C7 122.02(18) . . ?
C6 C5 H5 119.2 . . ?
C4 C5 C6 121.68(19) . . ?
C4 C5 H5 119.2 . . ?
O1 C7 C6 121.42(17) . . ?
O1 C7 C8 120.1(2) . . ?
C6 C7 C8 118.52(19) . . ?
C2 C1 N1 116.03(16) . . ?
C2 C1 C6 121.84(18) . . ?
C6 C1 N1 122.12(17) . . ?
C2 C3 H3 120.0 . . ?
C2 C3 C4 120.0(2) . . ?
C4 C3 H3 120.0 . . ?
C5 C4 C3 119.84(19) . . ?
C5 C4 H4 120.1 . . ?
C3 C4 H4 120.1 . . ?
C7 C8 H8A 109.5 . . ?
C7 C8 H8B 109.5 . . ?
C7 C8 H8C 109.5 . . ?
H8A C8 H8B 109.5 . . ?
H8A C8 H8C 109.5 . . ?
H8B C8 H8C 109.5 . . ?

loop_
_geom_bond_atom_site_label_1
_geom_bond_atom_site_label_2
_geom_bond_distance
_geom_bond_site_symmetry_2
_geom_bond_publ_flag
O1 C7 1.220(2) . ?
N1 H1A 0.9100 . ?
N1 H1B 0.9100 . ?
N1 H1C 0.9100 . ?
N1 C1 1.464(2) . ?
C2 H2 0.9500 . ?
C2 C1 1.384(3) . ?
C2 C3 1.386(3) . ?
C6 C5 1.399(3) . ?
C6 C7 1.497(3) . ?
C6 C1 1.401(2) . ?
C5 H5 0.9500 . ?
C5 C4 1.382(3) . ?
C7 C8 1.508(3) . ?
C3 H3 0.9500 . ?
C3 C4 1.389(3) . ?
C4 H4 0.9500 . ?
C8 H8A 0.9800 . ?
C8 H8B 0.9800 . ?
C8 H8C 0.9800 . ?

loop_
_geom_torsion_atom_site_label_1
_geom_torsion_atom_site_label_2
_geom_torsion_atom_site_label_3
_geom_torsion_atom_site_label_4
_geom_torsion
_geom_torsion_site_symmetry_1
_geom_torsion_site_symmetry_2
_geom_torsion_site_symmetry_3
_geom_torsion_site_symmetry_4
_geom_torsion_publ_flag
C2 C3 C4 C5 0.1(3) . . . . ?
C6 C5 C4 C3 0.6(3) . . . . ?
C5 C6 C7 O1 175.65(18) . . . . ?
C5 C6 C7 C8 -4.4(3) . . . . ?
C5 C6 C1 N1 179.50(16) . . . . ?
C5 C6 C1 C2 0.5(3) . . . . ?
C7 C6 C5 C4 178.87(18) . . . . ?
C7 C6 C1 N1 -0.3(3) . . . . ?
C7 C6 C1 C2 -179.25(17) . . . . ?
C1 C2 C3 C4 -0.5(3) . . . . ?
C1 C6 C5 C4 -0.9(3) . . . . ?
C1 C6 C7 O1 -4.6(3) . . . . ?
C1 C6 C7 C8 175.39(19) . . . . ?
C3 C2 C1 N1 -178.88(16) . . . . ?
C3 C2 C1 C6 0.2(3) . . . . ?
